data_1574511
loop_
_publ_author_name
'W\"ust, Leonie'
'Scheuring, Lea'
'Wellnitz, Tim'
'Radacki, Krzysztof'
'Braunschweig, Holger'

_publ_section_title
;
 Alkali metal salts of 1,2,3-benzodiazaborines: platforms for late-stage
 N-functionalization and metal complexation
;
_journal_issue 22
_journal_name_full 'Chemical Science'
_journal_page_first 9934
_journal_page_last 9942
_journal_paper_doi 10.1039/D5SC01395J
_journal_volume 16
_journal_year 2025
_chemical_formula_moiety 'C52 H43 B6 K4 N17 O2'
_chemical_formula_sum 'C52 H43 B6 K4 N17 O2'
_chemical_formula_weight 1159.29
_space_group_crystal_system monoclinic
_space_group_IT_number 13
_space_group_name_Hall '-P 2yc'
_space_group_name_H-M_alt 'P 1 2/c 1'
_atom_sites_solution_hydrogens geom
_atom_sites_solution_primary dual
_atom_sites_solution_secondary difmap
_audit_creation_date 2024-12-03
_audit_creation_method 'CIF-fill 1.5m (K.Radacki, 2005-24)'
_audit_update_record
;
2025-02-20 deposited with the CCDC.	2025-04-21 downloaded from the CCDC.
;
_cell_angle_alpha 90
_cell_angle_beta 106.6090(10)
_cell_angle_gamma 90
_cell_formula_units_Z 2
_cell_length_a 13.2068(2)
_cell_length_b 15.3061(2)
_cell_length_c 14.4664(2)
_cell_measurement_reflns_used 36337
_cell_measurement_temperature 100(2)
_cell_measurement_theta_max 74.4190
_cell_measurement_theta_min 2.8520
_cell_volume 2802.30(7)
_computing_cell_refinement 'CrysAlisPro 1.171.43.142a (Rigaku OD, 2024)'
_computing_data_collection
;
 CrysAlisPro system (CCD 43.128a 64-bit (release 20-06-2024))
;
_computing_data_reduction 'CrysAlisPro 1.171.43.142a (Rigaku OD, 2024)'
_computing_molecular_graphics 'ShelXLe (Huebschle et all, 2011)'
_computing_publication_material 'SHELXL-2019/2 (Sheldrick, 2019)'
_computing_structure_refinement 'SHELXL-2019/2 (Sheldrick, 2019)'
_computing_structure_solution 'SHELXT 2018/2 (Sheldrick, 2018)''
_diffrn_ambient_environment N~2~
_diffrn_ambient_temperature 100(2)
_diffrn_detector HPA
_diffrn_detector_area_resol_mean 10.0
_diffrn_detector_type 'HyPix Arc150'
_diffrn_measured_fraction_theta_full 1.000
_diffrn_measured_fraction_theta_max 0.979
_diffrn_measurement_details
;
 List of Runs (angles in degrees, time in seconds):
 --------------------------------------------------------------------------
  1  \w     30.00  56.00   0.50    0.08    --   18.00  60.00  20.57   52
  2  \w     60.00  95.00   0.50    0.08    --   46.00  50.00  29.56   70
  3  \w     64.00  99.00   0.50    0.08    --   50.00  51.00  -0.94   70
  4  \w     52.00  87.00   0.50    0.08    --   38.00  51.00 -96.24   70
  5  \w     46.00 133.00   0.50    0.08    --   82.29  15.00-120.00  174
  6  \w     40.00  90.00   0.50    0.08    --   82.29 -95.00 -90.00  100
  7  \w     40.00  90.00   0.50    0.08    --   82.29 -95.00-150.00  100
  8  \w     40.00  90.00   0.50    0.08    --   82.29 -95.00-120.00  100
  9  \w     42.00  93.00   0.50    0.08    --   85.25 -98.00-172.01  102
 10  \w     41.00  93.00   0.50    0.08    --   85.25-101.00 -49.76  104
 11  \w     40.00  90.00   0.50    0.08    --   82.29 -95.00  60.00  100
 12  \w     40.00  90.00   0.50    0.08    --   82.29 -95.00 120.00  100
 13  \w     40.00  90.00   0.50    0.08    --   82.29 -95.00 150.00  100
 14  \w     40.00  90.00   0.50    0.08    --   82.29 -95.00  90.00  100
 15  \w     40.00  90.00   0.50    0.08    --   82.29 -95.00   0.00  100
 16  \w     40.00  90.00   0.50    0.08    --   82.29 -95.00  30.00  100
 17  \w     46.00 133.00   0.50    0.08    --   82.29  15.00 150.00  174
 18  \w     59.00  94.00   0.50    0.08    --   46.00  52.00  89.39   70
 19  \w     31.00  60.00   0.50    0.08    --   18.00  55.00  90.45   58
 20  \w     34.00  60.00   0.50    0.08    --   22.00  59.00 -21.65   52
 21  \w     34.00  60.00   0.50    0.08    --   22.00  59.00 -61.20   52
 22  \w     30.00  56.00   0.50    0.08    --   18.00  60.00-130.79   52
 23  \w     -6.00  20.00   0.50    0.08    --  -10.00  78.00 124.77   52
 24  \w    -88.00 -14.00   0.50    0.08    --  -60.21 126.00 150.00  148
 25  \w    -92.00 -31.00   0.50    0.08    --  -76.40 112.00  90.00  122
 26  \w    -92.00 -31.00   0.50    0.08    --  -76.40 112.00   0.00  122
 27  \w    -97.00 -33.00   0.50    0.08    --  -79.50 115.00-103.23  128
 28  \w    -92.00 -31.00   0.50    0.08    --  -76.40 112.00-150.00  122
 29  \w    -92.00 -35.00   0.50    0.08    --  -79.50 102.00-165.41  114
 30  \w    -97.00 -33.00   0.50    0.08    --  -79.50 115.00 -75.46  128
 31  \w    -97.00 -33.00   0.50    0.08    --  -79.50 115.00   8.89  128
 32  \w    -97.00 -33.00   0.50    0.08    --  -79.50 115.00-103.23  128
 33  \w    -97.00 -33.00   0.50    0.08    --  -79.50 117.00  82.77  128
 34  \w    -97.00 -22.00   0.50    0.08    --  -69.63 126.00  90.00  150
 35  \w   -116.00 -78.00   0.50    0.08    --  -66.00 -42.00 -86.79   76
 36  \w   -116.00 -79.00   0.50    0.08    --  -66.00 -44.00-163.63   74
 37  \w   -122.00 -87.00   0.50    0.08    --  -74.00 -54.00-105.90   70
 38  \w   -116.00 -85.00   0.50    0.08    --  -70.00 -59.00 -34.58   62
 39  \w   -106.00 -71.00   0.50    0.08    --  -58.00 -52.00  35.54   70
 40  \w   -111.00 -76.00   0.50    0.08    --  -62.00 -49.00 123.29   70
 41  \w    -99.00 -64.00   0.50    0.08    --  -50.00 -47.00 144.99   70
 42  \w   -121.00 -86.00   0.50    0.08    --  -74.00 -55.00 116.02   70
 43  \w   -124.00 -92.00   0.50    0.08    --  -79.50 -63.00 110.10   64
 44  \w   -121.00 -86.00   0.50    0.08    --  -74.00 -58.00  71.95   70
 45  \w   -121.00 -86.00   0.50    0.08    --  -74.00 -56.00  20.72   70
 46  \w   -130.00 -91.00   0.50    0.08    --  -79.50 -40.00 -13.46   78
 47  \w   -121.00 -86.00   0.50    0.08    --  -74.00 -55.00 -45.29   70
 48  \w   -130.00 -91.00   0.50    0.08    --  -79.50 -41.00-111.53   78
 49  \w   -120.00 -86.00   0.50    0.08    --  -74.00 -59.00-164.06   68
 50  \w   -126.00 -93.00   0.50    0.08    --  -79.50-120.00-156.50   66
 51  \w   -126.00 -93.00   0.50    0.08    --  -79.50-121.00 -71.20   66
 52  \w   -125.00 -91.00   0.50    0.08    --  -79.50 -60.00-142.84   68
 53  \w   -124.00 -90.00   0.50    0.08    --  -78.00 -59.00 -77.44   68
 54  \w   -120.00 -86.00   0.50    0.08    --  -74.00 -59.00 -23.14   68
 55  \w   -125.00 -90.00   0.50    0.08    --  -78.00 -57.00  50.48   70
 56  \w   -126.00 -92.00   0.50    0.08    --  -79.50-123.00 142.98   68
 57  \w   -126.00 -92.00   0.50    0.08    --  -79.50-123.00 175.57   68
 58  \w   -126.00 -92.00   0.50    0.08    --  -79.50-123.00  87.50   68
 59  \w   -126.00 -93.00   0.50    0.08    --  -79.50-120.00  47.72   66
 60  \w   -127.00 -90.00   0.50    0.08    --  -79.50-126.00  21.60   74
 61  \w   -126.00 -92.00   0.50    0.08    --  -79.50-122.00 107.21   68
 62  \w   -125.00 -91.00   0.50    0.08    --  -79.50 -60.00 171.26   68
 63  \w   -127.00 -90.00   0.50    0.08    --  -79.50-127.00 -30.07   74
 64  \w   -125.00 -90.00   0.50    0.08    --  -79.50 -62.00 -57.48   70
 65  \w   -126.00 -93.00   0.50    0.08    --  -79.50-120.00-133.11   66
 66  \w   -127.00 -91.00   0.50    0.08    --  -79.50 -56.00-121.66   72
;
_diffrn_measurement_device 'four-circle diffractometer'
_diffrn_measurement_device_type 'Rigaku XtaLAB Synergy-R'
_diffrn_measurement_method '\w scans'
_diffrn_orient_matrix_type
;
 CrysAlisPro convention (1999,Acta A55,543-557)
;
_diffrn_orient_matrix_UB_11 0.1078396000
_diffrn_orient_matrix_UB_12 -0.0236198000
_diffrn_orient_matrix_UB_13 -0.0144033000
_diffrn_orient_matrix_UB_21 -0.0388025000
_diffrn_orient_matrix_UB_22 0.0319803000
_diffrn_orient_matrix_UB_23 -0.1052442000
_diffrn_orient_matrix_UB_31 0.0410778000
_diffrn_orient_matrix_UB_32 0.0924180000
_diffrn_orient_matrix_UB_33 0.0328376000
_diffrn_radiation_monochromator 'multi-layer mirror'
_diffrn_radiation_probe x-ray
_diffrn_radiation_type CuK\a
_diffrn_radiation_wavelength 1.54184
_diffrn_radiation_xray_symbol K-L~2,3~
_diffrn_reflns_av_R_equivalents 0.0682
_diffrn_reflns_av_unetI/netI 0.0240
_diffrn_reflns_Laue_measured_fraction_full 1.000
_diffrn_reflns_Laue_measured_fraction_max 0.979
_diffrn_reflns_limit_h_max 16
_diffrn_reflns_limit_h_min -16
_diffrn_reflns_limit_k_max 19
_diffrn_reflns_limit_k_min -16
_diffrn_reflns_limit_l_max 17
_diffrn_reflns_limit_l_min -17
_diffrn_reflns_number 63395
_diffrn_reflns_point_group_measured_fraction_full 1.000
_diffrn_reflns_point_group_measured_fraction_max 0.979
_diffrn_reflns_theta_full 67.684
_diffrn_reflns_theta_max 74.657
_diffrn_reflns_theta_min 2.887
_diffrn_source 'rotating-anode X-ray tube'
_diffrn_source_type 'PhotonJet-R X-ray Source'
_exptl_absorpt_coefficient_mu 3.290
_exptl_absorpt_correction_T_max 0.965
_exptl_absorpt_correction_T_min 0.507
_exptl_absorpt_correction_type gaussian
_exptl_absorpt_process_details
;
 CrysAlisPro 1.171.43.142a (Rigaku Oxford Diffraction, 2024) Numerical 
 absorption correction based on gaussian integration over a multifaceted 
 crystal model Empirical absorption correction using spherical harmonics, 
 implemented in SCALE3 ABSPACK scaling algorithm.
;
_exptl_crystal_colour colourless
_exptl_crystal_density_diffrn 1.374
_exptl_crystal_description block
_exptl_crystal_F_000 1192
_exptl_crystal_preparation
;
 For data collection the crystal was immersed in a film of perfluoropolyether 
 oil, mounted on a polyimide loop and transferred to stream of cold nitrogen 
 (Oxford Cryostream 800).
;
_exptl_crystal_size_max 0.380
_exptl_crystal_size_mid 0.220
_exptl_crystal_size_min 0.190
_refine_diff_density_max 0.538
_refine_diff_density_min -0.579
_refine_diff_density_rms 0.065
_refine_ls_extinction_method none
_refine_ls_goodness_of_fit_ref 1.046
_refine_ls_hydrogen_treatment constr
_refine_ls_matrix_type full
_refine_ls_number_parameters 457
_refine_ls_number_reflns 5633
_refine_ls_number_restraints 594
_refine_ls_restrained_S_all 1.003
_refine_ls_R_factor_all 0.0611
_refine_ls_R_factor_gt 0.0554
_refine_ls_shift/su_max 0.003
_refine_ls_shift/su_mean 0.000
_refine_ls_structure_factor_coef Fsqd
_refine_ls_weighting_details
;
 w=1/[\s^2^(Fo^2^)+(0.0976P)^2^+1.5458P] where P=(Fo^2^+2Fc^2^)/3
;
_refine_ls_weighting_scheme calc
_refine_ls_wR_factor_gt 0.1583
_refine_ls_wR_factor_ref 0.1638
_reflns_Friedel_coverage 0.000
_reflns_number_gt 4908
_reflns_number_total 5633
_reflns_threshold_expression 'I > 2\s(I)'
_cod_data_source_file d5sc01395j2.cif
_cod_data_source_block 4-K
_cod_depositor_comments 'Adding full bibliography for 1574505--1574520.cif.'
_cod_original_cell_volume 2802.29(7)
_cod_original_sg_symbol_H-M 'P 2/c'
_cod_database_code 1574511
_shelx_shelxl_version_number 2019/2
_shelx_space_group_comment
;
 The symmetry employed for this shelxl refinement is uniquely defined by the 
 following loop, which should always be used as a source of symmetry 
 information in preference to the above space-group names. They are only 
 intended as comments.
;
_shelx_estimated_absorpt_t_min 0.368
_shelx_estimated_absorpt_t_max 0.574

loop_
_space_group_symop_operation_xyz
'x, y, z'
'-x, y, -z+1/2'
'-x, -y, -z'
'x, -y, z-1/2'

loop_
_atom_site_label
_atom_site_type_symbol
_atom_site_fract_x
_atom_site_fract_y
_atom_site_fract_z
_atom_site_U_iso_or_equiv
_atom_site_adp_type
_atom_site_occupancy
_atom_site_site_symmetry_order
_atom_site_calc_flag
_atom_site_refinement_flags_posn
_atom_site_refinement_flags_adp
_atom_site_refinement_flags_occupancy
_atom_site_disorder_assembly
_atom_site_disorder_group
B1_1 B 0.3670(2) 0.24536(16) 0.45142(19) 0.0378(5) Uani 1 1 d . . . . .
N1_1 N 0.40334(15) 0.33752(12) 0.43380(14) 0.0381(4) Uani 1 1 d . . . . .
H1A_1 H 0.353161 0.376278 0.411123 0.046 Uiso 1 1 calc R U . . .
N2_1 N 0.50431(16) 0.36603(13) 0.44929(14) 0.0411(4) Uani 1 1 d . . . . .
C1_1 C 0.5798(2) 0.31815(17) 0.50153(18) 0.0445(5) Uani 1 1 d . . . . .
H1_1 H 0.649851 0.339248 0.511974 0.053 Uiso 1 1 calc R U . . .
C2_1 C 0.56757(19) 0.23511(15) 0.54572(17) 0.0403(5) Uani 1 1 d . . . . .
C3_1 C 0.6548(2) 0.19501(18) 0.61132(19) 0.0480(6) Uani 1 1 d . . . . .
H3_1 H 0.722117 0.222418 0.626615 0.058 Uiso 1 1 calc R U . . .
C4_1 C 0.6434(2) 0.11598(19) 0.6538(2) 0.0534(6) Uani 1 1 d . . . . .
H4_1 H 0.702493 0.089018 0.697949 0.064 Uiso 1 1 calc R U . . .
C5_1 C 0.5449(2) 0.07665(18) 0.6310(2) 0.0554(7) Uani 1 1 d . . . . .
H5_1 H 0.536240 0.022098 0.659193 0.067 Uiso 1 1 calc R U . . .
C6_1 C 0.4587(2) 0.11695(17) 0.5671(2) 0.0498(6) Uani 1 1 d . . . . .
H6_1 H 0.391595 0.089227 0.552642 0.060 Uiso 1 1 calc R U . . .
C7_1 C 0.46734(19) 0.19688(15) 0.52336(16) 0.0399(5) Uani 1 1 d . . . . .
B1_2 B 0.1646(17) 0.214(2) 0.4615(18) 0.040(3) Uani 0.576(8) 1 d . U P A 1
N1_2 N 0.2669(14) 0.2531(17) 0.4971(16) 0.035(2) Uani 0.576(8) 1 d . U P A 1
N2_2 N 0.2953(12) 0.3037(8) 0.5808(12) 0.043(2) Uani 0.576(8) 1 d . U P A 1
C1_2 C 0.2238(7) 0.3212(5) 0.6216(6) 0.0464(16) Uani 0.576(8) 1 d . U P A 1
H1_2 H 0.244688 0.353025 0.680401 0.056 Uiso 0.576(8) 1 calc R U P A 1
C2_2 C 0.1141(6) 0.2966(5) 0.5863(5) 0.0488(14) Uani 0.576(8) 1 d . U P A 1
C3_2 C 0.0385(5) 0.3288(5) 0.6298(5) 0.0636(15) Uani 0.576(8) 1 d . U P A 1
H3_2 H 0.059935 0.366398 0.684154 0.076 Uiso 0.576(8) 1 calc R U P A 1
C4_2 C -0.0660(5) 0.3058(5) 0.5937(5) 0.0673(16) Uani 0.576(8) 1 d . U P A 1
H4_2 H -0.116978 0.329228 0.621794 0.081 Uiso 0.576(8) 1 calc R U P A 1
C5_2 C -0.0979(6) 0.2476(5) 0.5152(5) 0.0563(15) Uani 0.576(8) 1 d . U P A 1
H5_2 H -0.169584 0.229749 0.492031 0.068 Uiso 0.576(8) 1 calc R U P A 1
C6_2 C -0.0245(14) 0.2168(9) 0.4726(11) 0.049(2) Uani 0.576(8) 1 d . U P A 1
H6_2 H -0.045726 0.180169 0.417367 0.059 Uiso 0.576(8) 1 calc R U P A 1
C7_2 C 0.0816(13) 0.2398(10) 0.5109(14) 0.043(2) Uani 0.576(8) 1 d . U P A 1
B1_21 B 0.176(2) 0.214(3) 0.456(2) 0.034(3) Uani 0.424(8) 1 d . U P A 2
N1_21 N 0.2809(19) 0.249(2) 0.496(2) 0.037(3) Uani 0.424(8) 1 d . U P A 2
N2_21 N 0.3061(17) 0.2869(11) 0.5854(17) 0.041(2) Uani 0.424(8) 1 d . U P A 2
C1_21 C 0.2349(10) 0.2929(7) 0.6349(9) 0.048(2) Uani 0.424(8) 1 d . U P A 2
H1_21 H 0.259393 0.317542 0.697575 0.058 Uiso 0.424(8) 1 calc R U P A 2
C2_21 C 0.1271(8) 0.2669(6) 0.6051(7) 0.0481(18) Uani 0.424(8) 1 d . U P A 2
C3_21 C 0.0583(7) 0.2817(7) 0.6618(6) 0.064(2) Uani 0.424(8) 1 d . U P A 2
H3_21 H 0.084307 0.309456 0.722753 0.077 Uiso 0.424(8) 1 calc R U P A 2
C4_21 C -0.0441(7) 0.2572(7) 0.6310(7) 0.069(2) Uani 0.424(8) 1 d . U P A 2
H4_21 H -0.089424 0.267784 0.670266 0.083 Uiso 0.424(8) 1 calc R U P A 2
C5_21 C -0.0830(8) 0.2168(7) 0.5427(8) 0.058(2) Uani 0.424(8) 1 d . U P A 2
H5_21 H -0.154969 0.199220 0.521627 0.070 Uiso 0.424(8) 1 calc R U P A 2
C6_21 C -0.0189(19) 0.2020(12) 0.4855(15) 0.048(3) Uani 0.424(8) 1 d . U P A 2
H6_21 H -0.048546 0.172169 0.426375 0.057 Uiso 0.424(8) 1 calc R U P A 2
C7_21 C 0.0907(19) 0.2280(15) 0.507(2) 0.045(3) Uani 0.424(8) 1 d . U P A 2
B1_3 B 0.2250(2) 0.14830(17) 0.3242(2) 0.0398(6) Uani 1 1 d . . . . .
N1_3 N 0.32255(16) 0.19559(12) 0.35389(13) 0.0380(4) Uani 1 1 d . . . . .
N2_3 N 0.39061(16) 0.19898(13) 0.29739(15) 0.0423(4) Uani 1 1 d . . . . .
C1_3 C 0.3671(2) 0.15697(16) 0.21581(18) 0.0452(6) Uani 1 1 d . . . . .
H1_3 H 0.413741 0.163960 0.177094 0.054 Uiso 1 1 calc R U . . .
C2_3 C 0.2771(2) 0.10095(15) 0.17859(18) 0.0437(5) Uani 1 1 d . . . . .
C3_3 C 0.2640(2) 0.05520(18) 0.0913(2) 0.0528(6) Uani 1 1 d . . . . .
H3_3 H 0.311931 0.063594 0.054040 0.063 Uiso 1 1 calc R U . . .
C4_3 C 0.1803(2) -0.0019(2) 0.0611(2) 0.0626(8) Uani 1 1 d . . . . .
H4_3 H 0.169952 -0.032458 0.001922 0.075 Uiso 1 1 calc R U . . .
C5_3 C 0.1108(2) -0.01536(19) 0.1162(2) 0.0601(8) Uani 1 1 d . . . . .
H5_3 H 0.054736 -0.056176 0.095342 0.072 Uiso 1 1 calc R U . . .
C6_3 C 0.1231(2) 0.03012(17) 0.2005(2) 0.0517(6) Uani 1 1 d . . . . .
H6_3 H 0.075209 0.020426 0.237494 0.062 Uiso 1 1 calc R U . . .
C7_3 C 0.20587(19) 0.09111(15) 0.23283(18) 0.0426(5) Uani 1 1 d . . . . .
K1_4 K 0.500000 0.34445(4) 0.250000 0.04107(19) Uani 1 2 d S T P . .
K2_4 K 0.38402(5) 0.52951(4) 0.07648(4) 0.05451(19) Uani 1 1 d . . . . .
K3_4 K 0.500000 0.73899(5) 0.250000 0.0456(2) Uani 1 2 d S T P . .
O1_4 O 0.15077(16) 0.15863(12) 0.37671(14) 0.0547(5) Uani 1 1 d . . . . .
N1_5 N 0.1512(6) 0.5172(5) -0.0177(5) 0.0886(18) Uiso 0.5 1 d . . P B -1
C1_5 C 0.0629(9) 0.5219(7) 0.0033(8) 0.093(3) Uiso 0.5 1 d . . P B -1
C2_5 C -0.0405(10) 0.5143(9) 0.0219(9) 0.118(4) Uiso 0.5 1 d . . P B -1
H2A_5 H -0.056260 0.568583 0.050859 0.177 Uiso 0.5 1 calc R U P B -1
H2B_5 H -0.095123 0.503669 -0.039061 0.177 Uiso 0.5 1 calc R U P B -1
H2C_5 H -0.038967 0.465509 0.066113 0.177 Uiso 0.5 1 calc R U P B -1
N1_6 N 0.7139(2) 0.40347(17) 0.3333(2) 0.0652(7) Uani 1 1 d . . . . .
C1_6 C 0.7706(2) 0.42045(19) 0.2765(2) 0.0545(7) Uani 1 1 d . . . . .
N2_6 N 0.5844(3) 0.5818(2) 0.1958(2) 0.0747(8) Uani 1 1 d . . . . .
C2_6 C 0.8677(3) 0.3687(3) 0.2769(3) 0.0737(9) Uani 1 1 d . . . . .
H2A_6 H 0.880316 0.373030 0.213548 0.111 Uiso 1 1 calc R U . . .
H2B_6 H 0.857243 0.307358 0.291207 0.111 Uiso 1 1 calc R U . . .
H2C_6 H 0.928793 0.392149 0.326348 0.111 Uiso 1 1 calc R U . . .
C3_6 C 0.7463(3) 0.4896(2) 0.2071(2) 0.0621(8) Uani 1 1 d . . . . .
H3_6 H 0.790333 0.500470 0.166704 0.075 Uiso 1 1 calc R U . . .
C4_6 C 0.6582(3) 0.5400(2) 0.1999(2) 0.0616(8) Uani 1 1 d . . . . .

loop_
_atom_site_aniso_label
_atom_site_aniso_U_11
_atom_site_aniso_U_22
_atom_site_aniso_U_33
_atom_site_aniso_U_23
_atom_site_aniso_U_13
_atom_site_aniso_U_12
B1_1 0.0446(14) 0.0315(12) 0.0366(13) 0.0014(9) 0.0108(11) -0.0012(10)
N1_1 0.0449(10) 0.0302(9) 0.0399(10) 0.0014(7) 0.0130(8) 0.0006(8)
N2_1 0.0513(11) 0.0371(10) 0.0379(10) 0.0007(8) 0.0173(9) -0.0045(8)
C1_1 0.0445(13) 0.0449(13) 0.0465(13) 0.0028(10) 0.0167(10) -0.0056(10)
C2_1 0.0464(13) 0.0389(12) 0.0383(11) 0.0009(9) 0.0165(10) 0.0018(10)
C3_1 0.0449(13) 0.0522(14) 0.0471(13) 0.0020(11) 0.0138(11) 0.0037(11)
C4_1 0.0567(16) 0.0516(15) 0.0484(14) 0.0081(11) 0.0093(12) 0.0143(12)
C5_1 0.0663(18) 0.0400(13) 0.0557(15) 0.0093(12) 0.0106(13) 0.0031(12)
C6_1 0.0563(15) 0.0366(12) 0.0522(14) 0.0060(10) 0.0087(12) -0.0034(11)
C7_1 0.0483(13) 0.0357(11) 0.0359(11) 0.0010(9) 0.0124(10) 0.0007(9)
B1_2 0.043(5) 0.035(3) 0.041(4) 0.001(3) 0.010(3) -0.002(4)
N1_2 0.039(4) 0.036(3) 0.034(3) -0.002(2) 0.015(3) 0.000(3)
N2_2 0.045(3) 0.043(4) 0.041(3) -0.011(3) 0.011(2) -0.001(3)
C1_2 0.052(3) 0.049(4) 0.043(3) -0.011(3) 0.020(2) -0.006(3)
C2_2 0.052(3) 0.051(3) 0.046(3) -0.001(2) 0.019(2) -0.004(2)
C3_2 0.064(3) 0.073(3) 0.060(3) -0.017(3) 0.029(2) -0.008(3)
C4_2 0.057(3) 0.083(4) 0.069(3) -0.010(3) 0.029(2) -0.004(3)
C5_2 0.050(3) 0.061(3) 0.060(3) 0.001(3) 0.019(2) -0.003(3)
C6_2 0.048(3) 0.049(4) 0.048(4) 0.005(3) 0.011(3) -0.002(3)
C7_2 0.046(3) 0.044(4) 0.044(3) -0.003(3) 0.020(2) 0.003(3)
B1_21 0.039(5) 0.035(4) 0.034(4) 0.004(3) 0.019(3) 0.000(4)
N1_21 0.038(5) 0.034(4) 0.036(4) -0.001(3) 0.007(4) 0.000(4)
N2_21 0.046(4) 0.039(5) 0.039(3) 0.001(3) 0.015(3) 0.002(3)
C1_21 0.053(4) 0.047(4) 0.044(3) -0.001(3) 0.012(3) 0.000(3)
C2_21 0.050(3) 0.049(4) 0.048(3) -0.002(3) 0.018(3) -0.004(3)
C3_21 0.059(3) 0.080(4) 0.056(3) -0.014(3) 0.022(3) -0.007(3)
C4_21 0.060(4) 0.087(4) 0.068(4) -0.011(3) 0.031(3) -0.008(3)
C5_21 0.049(3) 0.061(4) 0.065(4) -0.005(3) 0.019(3) -0.005(3)
C6_21 0.047(4) 0.045(5) 0.051(5) -0.004(4) 0.014(3) -0.004(4)
C7_21 0.045(4) 0.043(5) 0.046(4) -0.007(3) 0.011(3) -0.003(3)
B1_3 0.0427(14) 0.0314(12) 0.0429(14) 0.0035(10) 0.0080(11) 0.0011(10)
N1_3 0.0457(11) 0.0320(9) 0.0385(10) 0.0007(7) 0.0155(8) -0.0001(8)
N2_3 0.0489(11) 0.0377(10) 0.0431(10) -0.0018(8) 0.0175(9) -0.0033(8)
C1_3 0.0544(14) 0.0411(13) 0.0433(12) -0.0024(10) 0.0192(11) -0.0003(10)
C2_3 0.0491(13) 0.0340(11) 0.0452(13) -0.0022(10) 0.0089(10) 0.0053(10)
C3_3 0.0601(16) 0.0458(14) 0.0513(15) -0.0116(11) 0.0140(12) 0.0066(12)
C4_3 0.0660(18) 0.0533(16) 0.0607(17) -0.0225(14) 0.0056(14) 0.0064(14)
C5_3 0.0540(16) 0.0479(15) 0.0709(19) -0.0210(14) 0.0059(14) -0.0001(12)
C6_3 0.0482(14) 0.0398(13) 0.0637(17) -0.0061(11) 0.0107(12) 0.0025(11)
C7_3 0.0431(12) 0.0334(11) 0.0482(13) -0.0020(9) 0.0080(10) 0.0039(9)
K1_4 0.0547(4) 0.0362(4) 0.0355(3) 0.000 0.0179(3) 0.000
K2_4 0.0723(4) 0.0393(3) 0.0535(3) 0.0104(2) 0.0204(3) 0.0063(2)
K3_4 0.0534(4) 0.0446(4) 0.0375(4) 0.000 0.0106(3) 0.000
O1_4 0.0621(12) 0.0465(10) 0.0551(11) -0.0035(8) 0.0161(9) -0.0037(8)
N1_6 0.0598(15) 0.0557(14) 0.0860(19) 0.0038(13) 0.0302(14) 0.0044(12)
C1_6 0.0480(14) 0.0519(15) 0.0592(16) -0.0148(13) 0.0080(12) -0.0027(12)
N2_6 0.0821(19) 0.0630(17) 0.0686(17) -0.0064(14) 0.0049(14) 0.0102(15)
C2_6 0.0612(19) 0.081(2) 0.079(2) -0.0215(18) 0.0191(16) 0.0066(17)
C3_6 0.073(2) 0.0552(16) 0.0575(17) -0.0124(13) 0.0170(14) -0.0077(15)
C4_6 0.076(2) 0.0511(16) 0.0520(16) -0.0076(12) 0.0088(14) -0.0033(15)

loop_
_atom_type_symbol
_atom_type_description
_atom_type_scat_dispersion_real
_atom_type_scat_dispersion_imag
_atom_type_scat_source
C C 0.0181 0.0091 'International Tables Vol C Tables 4.2.6.8 and 6.1.1.4'
H H 0.0000 0.0000 'International Tables Vol C Tables 4.2.6.8 and 6.1.1.4'
B B 0.0090 0.0039 'International Tables Vol C Tables 4.2.6.8 and 6.1.1.4'
N N 0.0311 0.0180 'International Tables Vol C Tables 4.2.6.8 and 6.1.1.4'
O O 0.0492 0.0322 'International Tables Vol C Tables 4.2.6.8 and 6.1.1.4'
K K 0.3868 1.0657 'International Tables Vol C Tables 4.2.6.8 and 6.1.1.4'

loop_
_exptl_crystal_face_index_h
_exptl_crystal_face_index_k
_exptl_crystal_face_index_l
_exptl_crystal_face_perp_dist
4 8 -4 0.1130
2 0 -9 0.1766
4 4 -8 0.1422
-2 -9 -3 0.1034
-3 0 9 0.1853
-1 4 8 0.1674
3 9 1 0.1126
-3 -9 1 0.1196
6 6 1 0.1256
2 9 2 0.1193
-8 4 1 0.1044
-8 0 0 0.0836
-6 -6 -1 0.0812
-3 9 2 0.1328
8 -5 -1 0.0842
8 3 1 0.1261
-2 -9 -2 0.0893
-8 1 6 0.1192
-6 6 6 0.1256
6 6 -2 0.1166
4 8 0 0.1106
4 4 6 0.1595
-1 9 -3 0.1172
-4 3 -6 0.1459

loop_
_geom_angle_atom_site_label_1
_geom_angle_atom_site_label_2
_geom_angle_atom_site_label_3
_geom_angle
_geom_angle_site_symmetry_1
_geom_angle_site_symmetry_3
_geom_angle_publ_flag
N1_21 B1_1 N1_1 110.8(14) . . ?
N1_21 B1_1 N1_3 106.1(12) . . ?
N1_1 B1_1 N1_3 110.66(18) . . ?
N1_21 B1_1 C7_1 109.6(12) . . ?
N1_1 B1_1 C7_1 106.99(19) . . ?
N1_3 B1_1 C7_1 112.69(19) . . ?
N1_1 B1_1 N1_2 109.0(9) . . ?
N1_3 B1_1 N1_2 105.1(8) . . ?
C7_1 B1_1 N1_2 112.4(8) . . ?
N2_1 N1_1 B1_1 127.30(19) . . ?
N2_1 N1_1 K2_4 86.58(12) . 4_566 ?
B1_1 N1_1 K2_4 115.01(13) . 4_566 ?
N2_1 N1_1 K1_4 61.98(11) . . ?
B1_1 N1_1 K1_4 112.26(13) . . ?
K2_4 N1_1 K1_4 132.63(6) 4_566 . ?
N2_1 N1_1 H1A_1 116.3 . . ?
B1_1 N1_1 H1A_1 116.3 . . ?
K2_4 N1_1 H1A_1 65.8 4_566 . ?
K1_4 N1_1 H1A_1 95.9 . . ?
C1_1 N2_1 N1_1 118.1(2) . . ?
C1_1 N2_1 K1_4 108.09(16) . . ?
N1_1 N2_1 K1_4 93.46(12) . . ?
C1_1 N2_1 K2_4 102.84(15) . 2_655 ?
N1_1 N2_1 K2_4 138.22(14) . 2_655 ?
K1_4 N2_1 K2_4 80.82(5) . 2_655 ?
C1_1 N2_1 K2_4 112.08(15) . 4_566 ?
N1_1 N2_1 K2_4 68.19(11) . 4_566 ?
K1_4 N2_1 K2_4 139.83(8) . 4_566 ?
K2_4 N2_1 K2_4 89.83(6) 2_655 4_566 ?
N2_1 C1_1 C2_1 126.1(2) . . ?
N2_1 C1_1 K2_4 56.07(13) . 2_655 ?
C2_1 C1_1 K2_4 172.93(17) . 2_655 ?
N2_1 C1_1 K1_4 51.41(13) . . ?
C2_1 C1_1 K1_4 121.22(16) . . ?
K2_4 C1_1 K1_4 65.70(5) 2_655 . ?
N2_1 C1_1 H1_1 117.0 . . ?
C2_1 C1_1 H1_1 117.0 . . ?
K2_4 C1_1 H1_1 61.4 2_655 . ?
K1_4 C1_1 H1_1 96.7 . . ?
C7_1 C2_1 C3_1 120.8(2) . . ?
C7_1 C2_1 C1_1 118.8(2) . . ?
C3_1 C2_1 C1_1 120.4(2) . . ?
C7_1 C2_1 K3_4 77.29(13) . 3_666 ?
C3_1 C2_1 K3_4 80.19(14) . 3_666 ?
C1_1 C2_1 K3_4 112.12(15) . 3_666 ?
C4_1 C3_1 C2_1 120.6(3) . . ?
C4_1 C3_1 K3_4 80.68(16) . 3_666 ?
C2_1 C3_1 K3_4 75.75(14) . 3_666 ?
C4_1 C3_1 H3_1 119.7 . . ?
C2_1 C3_1 H3_1 119.7 . . ?
K3_4 C3_1 H3_1 114.3 3_666 . ?
C3_1 C4_1 C5_1 119.2(2) . . ?
C3_1 C4_1 K3_4 76.06(16) . 3_666 ?
C5_1 C4_1 K3_4 77.82(17) . 3_666 ?
C3_1 C4_1 H4_1 120.4 . . ?
C5_1 C4_1 H4_1 120.4 . . ?
K3_4 C4_1 H4_1 116.5 3_666 . ?
C4_1 C5_1 C6_1 120.0(2) . . ?
C4_1 C5_1 K3_4 79.02(17) . 3_666 ?
C6_1 C5_1 K3_4 75.14(16) . 3_666 ?
C4_1 C5_1 H5_1 120.0 . . ?
C6_1 C5_1 H5_1 120.0 . . ?
K3_4 C5_1 H5_1 116.6 3_666 . ?
C5_1 C6_1 C7_1 122.2(3) . . ?
C5_1 C6_1 K3_4 81.35(17) . 3_666 ?
C7_1 C6_1 K3_4 76.50(15) . 3_666 ?
C5_1 C6_1 H6_1 118.9 . . ?
C7_1 C6_1 H6_1 118.9 . . ?
K3_4 C6_1 H6_1 113.4 3_666 . ?
C6_1 C7_1 C2_1 117.2(2) . . ?
C6_1 C7_1 B1_1 122.5(2) . . ?
C2_1 C7_1 B1_1 120.4(2) . . ?
C6_1 C7_1 K3_4 79.43(15) . 3_666 ?
C2_1 C7_1 K3_4 78.54(13) . 3_666 ?
B1_1 C7_1 K3_4 110.55(14) . 3_666 ?
N1_2 B1_2 O1_4 115.0(16) . . ?
N1_2 B1_2 C7_2 117(2) . . ?
O1_4 B1_2 C7_2 127.6(17) . . ?
N2_2 N1_2 B1_2 122.4(16) . . ?
N2_2 N1_2 B1_1 109.9(14) . . ?
B1_2 N1_2 B1_1 127.7(17) . . ?
C1_2 N2_2 N1_2 117.8(12) . . ?
C1_2 N2_2 K2_4 100.8(7) . 4_566 ?
N1_2 N2_2 K2_4 119.7(14) . 4_566 ?
C1_2 N2_2 K3_4 105.5(9) . 3_666 ?
N1_2 N2_2 K3_4 121.1(10) . 3_666 ?
K2_4 N2_2 K3_4 86.3(4) 4_566 3_666 ?
N2_2 C1_2 C2_2 125.6(9) . . ?
N2_2 C1_2 K2_4 56.8(6) . 4_566 ?
C2_2 C1_2 K2_4 138.2(5) . 4_566 ?
N2_2 C1_2 H1_2 117.2 . . ?
C2_2 C1_2 H1_2 117.2 . . ?
K2_4 C1_2 H1_2 77.5 4_566 . ?
C7_2 C2_2 C3_2 118.5(9) . . ?
C7_2 C2_2 C1_2 120.3(9) . . ?
C3_2 C2_2 C1_2 121.2(6) . . ?
C4_2 C3_2 C2_2 120.2(6) . . ?
C4_2 C3_2 H3_2 119.9 . . ?
C2_2 C3_2 H3_2 119.9 . . ?
C3_2 C4_2 C5_2 120.2(6) . . ?
C3_2 C4_2 H4_2 119.9 . . ?
C5_2 C4_2 H4_2 119.9 . . ?
C6_2 C5_2 C4_2 119.5(8) . . ?
C6_2 C5_2 H5_2 120.2 . . ?
C4_2 C5_2 H5_2 120.2 . . ?
C5_2 C6_2 C7_2 119.5(13) . . ?
C5_2 C6_2 H6_2 120.3 . . ?
C7_2 C6_2 H6_2 120.3 . . ?
C2_2 C7_2 C6_2 121.9(13) . . ?
C2_2 C7_2 B1_2 115.8(15) . . ?
C6_2 C7_2 B1_2 121.6(16) . . ?
O1_4 B1_21 N1_21 122(2) . . ?
O1_4 B1_21 C7_21 117(2) . . ?
N1_21 B1_21 C7_21 121(3) . . ?
N2_21 N1_21 B1_21 119(2) . . ?
N2_21 N1_21 B1_1 115(2) . . ?
B1_21 N1_21 B1_1 126(2) . . ?
C1_21 N2_21 N1_21 121.2(18) . . ?
K3_4 N2_21 K2_4 86.1(5) 3_666 4_566 ?
N2_21 C1_21 C2_21 127.9(13) . . ?
N2_21 C1_21 H1_21 116.0 . . ?
C2_21 C1_21 H1_21 116.0 . . ?
K3_4 C1_21 H1_21 64.8 3_666 . ?
C3_21 C2_21 C1_21 122.4(9) . . ?
C3_21 C2_21 C7_21 122.3(12) . . ?
C1_21 C2_21 C7_21 115.1(13) . . ?
C4_21 C3_21 C2_21 121.0(8) . . ?
C4_21 C3_21 H3_21 119.5 . . ?
C2_21 C3_21 H3_21 119.5 . . ?
C3_21 C4_21 C5_21 120.2(8) . . ?
C3_21 C4_21 H4_21 119.9 . . ?
C5_21 C4_21 H4_21 119.9 . . ?
C6_21 C5_21 C4_21 120.3(12) . . ?
C6_21 C5_21 H5_21 119.8 . . ?
C4_21 C5_21 H5_21 119.8 . . ?
C5_21 C6_21 C7_21 125.4(18) . . ?
C5_21 C6_21 H6_21 117.3 . . ?
C7_21 C6_21 H6_21 117.3 . . ?
C6_21 C7_21 C2_21 110.5(19) . . ?
C6_21 C7_21 B1_21 133(2) . . ?
C2_21 C7_21 B1_21 116(2) . . ?
O1_4 B1_3 N1_3 119.1(2) . . ?
O1_4 B1_3 C7_3 123.7(2) . . ?
N1_3 B1_3 C7_3 117.1(2) . . ?
N2_3 N1_3 B1_3 121.6(2) . . ?
N2_3 N1_3 B1_1 112.11(18) . . ?
B1_3 N1_3 B1_1 126.2(2) . . ?
C1_3 N2_3 N1_3 119.5(2) . . ?
C1_3 N2_3 K1_4 100.05(15) . . ?
N1_3 N2_3 K1_4 129.44(14) . . ?
N2_3 C1_3 C2_3 126.3(2) . . ?
N2_3 C1_3 K1_4 57.29(13) . . ?
C2_3 C1_3 K1_4 156.05(17) . . ?
N2_3 C1_3 H1_3 116.9 . . ?
C2_3 C1_3 H1_3 116.9 . . ?
K1_4 C1_3 H1_3 65.6 . . ?
C7_3 C2_3 C3_3 121.3(2) . . ?
C7_3 C2_3 C1_3 118.1(2) . . ?
C3_3 C2_3 C1_3 120.5(2) . . ?
C4_3 C3_3 C2_3 118.7(3) . . ?
C4_3 C3_3 H3_3 120.6 . . ?
C2_3 C3_3 H3_3 120.6 . . ?
C3_3 C4_3 C5_3 120.8(3) . . ?
C3_3 C4_3 H4_3 119.6 . . ?
C5_3 C4_3 H4_3 119.6 . . ?
C6_3 C5_3 C4_3 120.3(3) . . ?
C6_3 C5_3 H5_3 119.9 . . ?
C4_3 C5_3 H5_3 119.9 . . ?
C5_3 C6_3 C7_3 120.9(3) . . ?
C5_3 C6_3 H6_3 119.6 . . ?
C7_3 C6_3 H6_3 119.6 . . ?
C2_3 C7_3 C6_3 117.9(2) . . ?
C2_3 C7_3 B1_3 116.7(2) . . ?
C6_3 C7_3 B1_3 125.5(2) . . ?
N2_3 K1_4 N2_3 76.88(8) 2_655 . ?
N2_3 K1_4 N1_6 80.86(7) 2_655 . ?
N2_3 K1_4 N1_6 130.53(7) . . ?
N2_3 K1_4 N1_6 130.53(7) 2_655 2_655 ?
N2_3 K1_4 N1_6 80.86(7) . 2_655 ?
N1_6 K1_4 N1_6 143.46(11) . 2_655 ?
N2_3 K1_4 N2_1 73.44(6) 2_655 2_655 ?
N2_3 K1_4 N2_1 117.66(6) . 2_655 ?
N1_6 K1_4 N2_1 96.81(7) . 2_655 ?
N1_6 K1_4 N2_1 79.02(7) 2_655 2_655 ?
N2_3 K1_4 N2_1 117.66(6) 2_655 . ?
N2_3 K1_4 N2_1 73.44(6) . . ?
N1_6 K1_4 N2_1 79.02(7) . . ?
N1_6 K1_4 N2_1 96.81(7) 2_655 . ?
N2_1 K1_4 N2_1 166.86(8) 2_655 . ?
N2_3 K1_4 N1_1 121.01(5) 2_655 . ?
N2_3 K1_4 N1_1 55.53(5) . . ?
N1_6 K1_4 N1_1 103.58(7) . . ?
N1_6 K1_4 N1_1 77.62(7) 2_655 . ?
N2_1 K1_4 N1_1 156.48(5) 2_655 . ?
N2_1 K1_4 N1_1 24.57(5) . . ?
N2_3 K1_4 N1_1 55.53(5) 2_655 2_655 ?
N2_3 K1_4 N1_1 121.01(5) . 2_655 ?
N1_6 K1_4 N1_1 77.62(7) . 2_655 ?
N1_6 K1_4 N1_1 103.58(7) 2_655 2_655 ?
N2_1 K1_4 N1_1 24.57(5) 2_655 2_655 ?
N2_1 K1_4 N1_1 156.48(5) . 2_655 ?
N1_1 K1_4 N1_1 176.28(7) . 2_655 ?
N2_3 K1_4 C1_3 22.65(6) 2_655 2_655 ?
N2_3 K1_4 C1_3 64.63(6) . 2_655 ?
N1_6 K1_4 C1_3 78.20(7) . 2_655 ?
N1_6 K1_4 C1_3 138.19(7) 2_655 2_655 ?
N2_1 K1_4 C1_3 96.09(6) 2_655 2_655 ?
N2_1 K1_4 C1_3 95.24(6) . 2_655 ?
N1_1 K1_4 C1_3 99.42(6) . 2_655 ?
N1_1 K1_4 C1_3 77.31(5) 2_655 2_655 ?
N2_3 K1_4 C1_3 64.63(6) 2_655 . ?
N2_3 K1_4 C1_3 22.65(6) . . ?
N1_6 K1_4 C1_3 138.19(7) . . ?
N1_6 K1_4 C1_3 78.20(7) 2_655 . ?
N2_1 K1_4 C1_3 95.24(6) 2_655 . ?
N2_1 K1_4 C1_3 96.09(6) . . ?
N1_1 K1_4 C1_3 77.31(5) . . ?
N1_1 K1_4 C1_3 99.42(6) 2_655 . ?
C1_3 K1_4 C1_3 60.77(9) 2_655 . ?
N2_3 K1_4 C1_1 71.51(6) 2_655 2_655 ?
N2_3 K1_4 C1_1 97.90(6) . 2_655 ?
N1_6 K1_4 C1_1 115.93(7) . 2_655 ?
N1_6 K1_4 C1_1 68.57(7) 2_655 2_655 ?
N2_1 K1_4 C1_1 20.50(6) 2_655 2_655 ?
N2_1 K1_4 C1_1 164.35(6) . 2_655 ?
N1_1 K1_4 C1_1 140.29(5) . 2_655 ?
N1_1 K1_4 C1_1 39.03(5) 2_655 2_655 ?
C1_3 K1_4 C1_1 92.55(6) 2_655 2_655 ?
C1_3 K1_4 C1_1 75.97(6) . 2_655 ?
N2_3 K1_4 C1_1 97.90(6) 2_655 . ?
N2_3 K1_4 C1_1 71.51(6) . . ?
N1_6 K1_4 C1_1 68.57(7) . . ?
N1_6 K1_4 C1_1 115.93(7) 2_655 . ?
N2_1 K1_4 C1_1 164.35(6) 2_655 . ?
N2_1 K1_4 C1_1 20.50(6) . . ?
N1_1 K1_4 C1_1 39.03(5) . . ?
N1_1 K1_4 C1_1 140.29(5) 2_655 . ?
C1_3 K1_4 C1_1 75.97(6) 2_655 . ?
C1_3 K1_4 C1_1 92.56(6) . . ?
C1_1 K1_4 C1_1 166.83(9) 2_655 . ?
N2_2 K2_4 N2_6 93.0(3) 4_565 . ?
N2_2 K2_4 N1_6 111.0(4) 4_565 2_655 ?
N2_6 K2_4 N1_6 112.41(9) . 2_655 ?
N2_2 K2_4 N1_1 60.8(4) 4_565 4_565 ?
N2_6 K2_4 N1_1 88.78(8) . 4_565 ?
N1_6 K2_4 N1_1 158.22(7) 2_655 4_565 ?
N2_2 K2_4 N2_1 170.8(4) 4_565 2_655 ?
N2_6 K2_4 N2_1 84.49(7) . 2_655 ?
N1_6 K2_4 N2_1 78.11(7) 2_655 2_655 ?
N1_1 K2_4 N2_1 110.21(5) 4_565 2_655 ?
N2_2 K2_4 N1_5 71.8(3) 4_565 . ?
N2_6 K2_4 N1_5 162.85(16) . . ?
N1_6 K2_4 N1_5 67.85(15) 2_655 . ?
N1_1 K2_4 N1_5 90.44(15) 4_565 . ?
N2_1 K2_4 N1_5 111.77(15) 2_655 . ?
N2_2 K2_4 N2_21 4.4(6) 4_565 4_565 ?
N2_6 K2_4 N2_21 88.9(4) . 4_565 ?
N1_6 K2_4 N2_21 114.1(4) 2_655 4_565 ?
N1_1 K2_4 N2_21 59.1(5) 4_565 4_565 ?
N2_1 K2_4 N2_21 167.7(4) 2_655 4_565 ?
N1_5 K2_4 N2_21 76.0(4) . 4_565 ?
N2_2 K2_4 N2_1 80.6(4) 4_565 4_565 ?
N2_6 K2_4 N2_1 71.11(8) . 4_565 ?
N1_6 K2_4 N2_1 167.14(7) 2_655 4_565 ?
N1_1 K2_4 N2_1 25.23(5) 4_565 4_565 ?
N2_1 K2_4 N2_1 90.16(6) 2_655 4_565 ?
N1_5 K2_4 N2_1 112.69(15) . 4_565 ?
N2_2 K2_4 N2_6 72.1(4) 4_565 2_655 ?
N2_6 K2_4 N2_6 59.55(11) . 2_655 ?
N1_6 K2_4 N2_6 69.51(8) 2_655 2_655 ?
N1_1 K2_4 N2_6 121.19(7) 4_565 2_655 ?
N2_1 K2_4 N2_6 113.75(7) 2_655 2_655 ?
N1_5 K2_4 N2_6 106.88(15) . 2_655 ?
N2_1 K2_4 N2_6 120.91(7) 4_565 2_655 ?
N2_2 K2_4 C1_2 22.3(4) 4_565 4_565 ?
N2_6 K2_4 C1_2 102.93(16) . 4_565 ?
N1_6 K2_4 C1_2 88.70(15) 2_655 4_565 ?
N1_1 K2_4 C1_2 81.38(15) 4_565 4_565 ?
N2_1 K2_4 C1_2 166.61(15) 2_655 4_565 ?
N1_5 K2_4 C1_2 60.0(2) . 4_565 ?
N2_1 K2_4 C1_2 102.73(15) 4_565 4_565 ?
N2_6 K2_4 C1_2 62.61(16) 2_655 4_565 ?
N2_2 K2_4 C4_6 75.9(4) 4_565 2_655 ?
N2_6 K2_4 C4_6 77.77(9) . 2_655 ?
N1_6 K2_4 C4_6 51.80(8) 2_655 2_655 ?
N1_1 K2_4 C4_6 133.86(7) 4_565 2_655 ?
N2_1 K2_4 C4_6 112.07(6) 2_655 2_655 ?
N1_5 K2_4 C4_6 90.54(15) . 2_655 ?
N2_21 K2_4 C4_6 76.5(5) 4_565 2_655 ?
N2_1 K2_4 C4_6 139.64(7) 4_565 2_655 ?
N2_6 K2_4 C4_6 19.57(7) 2_655 2_655 ?
C1_2 K2_4 C4_6 59.77(15) 4_565 2_655 ?
N2_2 K2_4 C1_1 160.0(3) 4_565 2_655 ?
N2_6 K2_4 C1_1 105.54(8) . 2_655 ?
N1_6 K2_4 C1_1 69.07(7) 2_655 2_655 ?
N1_1 K2_4 C1_1 111.30(6) 4_565 2_655 ?
N2_1 K2_4 C1_1 21.09(6) 2_655 2_655 ?
N1_5 K2_4 C1_1 90.69(15) . 2_655 ?
N2_1 K2_4 C1_1 98.11(6) 4_565 2_655 ?
N2_6 K2_4 C1_1 123.76(7) 2_655 2_655 ?
C1_2 K2_4 C1_1 148.90(15) 4_565 2_655 ?
C4_6 K2_4 C1_1 114.81(7) 2_655 2_655 ?
N2_6 K3_4 N2_6 65.10(14) . 2_655 ?
N2_6 K3_4 N2_21 89.0(4) . 4_565 ?
N2_6 K3_4 N2_21 78.1(4) 2_655 4_565 ?
N2_6 K3_4 N2_21 78.1(4) . 3_666 ?
N2_6 K3_4 N2_21 89.0(4) 2_655 3_666 ?
N2_6 K3_4 N2_2 85.8(3) . 4_565 ?
N2_6 K3_4 N2_2 73.9(3) 2_655 4_565 ?
N2_6 K3_4 N2_2 73.9(3) . 3_666 ?
N2_6 K3_4 N2_2 85.8(3) 2_655 3_666 ?
N2_2 K3_4 N2_2 156.1(4) 4_565 3_666 ?
N2_6 K3_4 C7_1 124.62(7) . 3_666 ?
N2_6 K3_4 C7_1 85.91(7) 2_655 3_666 ?
N2_2 K3_4 C7_1 131.8(3) 4_565 3_666 ?
N2_2 K3_4 C7_1 57.0(3) 3_666 3_666 ?
N2_6 K3_4 C7_1 85.91(7) . 4_565 ?
N2_6 K3_4 C7_1 124.62(7) 2_655 4_565 ?
N2_2 K3_4 C7_1 57.0(3) 4_565 4_565 ?
N2_2 K3_4 C7_1 131.8(3) 3_666 4_565 ?
C7_1 K3_4 C7_1 145.72(8) 3_666 4_565 ?
N2_6 K3_4 C2_1 124.50(8) . 3_666 ?
N2_6 K3_4 C2_1 68.49(8) 2_655 3_666 ?
N2_2 K3_4 C2_1 108.9(3) 4_565 3_666 ?
N2_2 K3_4 C2_1 74.0(3) 3_666 3_666 ?
C7_1 K3_4 C2_1 24.17(6) 3_666 3_666 ?
C7_1 K3_4 C2_1 147.40(6) 4_565 3_666 ?
N2_6 K3_4 C2_1 68.49(8) . 4_565 ?
N2_6 K3_4 C2_1 124.50(8) 2_655 4_565 ?
N2_2 K3_4 C2_1 74.0(3) 4_565 4_565 ?
N2_2 K3_4 C2_1 108.9(3) 3_666 4_565 ?
C7_1 K3_4 C2_1 147.40(6) 3_666 4_565 ?
C7_1 K3_4 C2_1 24.17(6) 4_565 4_565 ?
C2_1 K3_4 C2_1 166.39(9) 3_666 4_565 ?
N2_6 K3_4 C6_1 141.24(7) . 3_666 ?
N2_6 K3_4 C6_1 108.93(8) 2_655 3_666 ?
N2_2 K3_4 C6_1 131.0(3) 4_565 3_666 ?
N2_2 K3_4 C6_1 67.4(3) 3_666 3_666 ?
C7_1 K3_4 C6_1 24.07(6) 3_666 3_666 ?
C7_1 K3_4 C6_1 121.80(6) 4_565 3_666 ?
C2_1 K3_4 C6_1 41.63(6) 3_666 3_666 ?
C2_1 K3_4 C6_1 126.32(6) 4_565 3_666 ?
N2_6 K3_4 C6_1 108.93(8) . 4_565 ?
N2_6 K3_4 C6_1 141.24(7) 2_655 4_565 ?
N2_2 K3_4 C6_1 67.4(3) 4_565 4_565 ?
N2_2 K3_4 C6_1 131.0(3) 3_666 4_565 ?
C7_1 K3_4 C6_1 121.80(6) 3_666 4_565 ?
C7_1 K3_4 C6_1 24.07(6) 4_565 4_565 ?
C2_1 K3_4 C6_1 126.32(6) 3_666 4_565 ?
C2_1 K3_4 C6_1 41.63(6) 4_565 4_565 ?
C6_1 K3_4 C6_1 98.17(9) 3_666 4_565 ?
B1_21 O1_4 B1_3 118.3(12) . . ?
B1_3 O1_4 B1_2 125.3(9) . . ?
C1_5 N1_5 K2_4 140.4(7) . . ?
N1_5 C1_5 C2_5 171.7(13) . . ?
C1_5 C2_5 H2A_5 109.5 . . ?
C1_5 C2_5 H2B_5 109.5 . . ?
H2A_5 C2_5 H2B_5 109.5 . . ?
C1_5 C2_5 H2C_5 109.5 . . ?
H2A_5 C2_5 H2C_5 109.5 . . ?
H2B_5 C2_5 H2C_5 109.5 . . ?
C1_6 N1_6 K2_4 125.5(2) . 2_655 ?
C1_6 N1_6 K1_4 118.5(2) . . ?
K2_4 N1_6 K1_4 83.34(7) 2_655 . ?
N1_6 C1_6 C3_6 122.9(3) . . ?
N1_6 C1_6 C2_6 122.8(3) . . ?
C3_6 C1_6 C2_6 114.3(3) . . ?
C4_6 N2_6 K2_4 120.3(2) . . ?
C4_6 N2_6 K3_4 147.6(3) . . ?
K2_4 N2_6 K3_4 92.04(9) . . ?
C4_6 N2_6 K2_4 87.1(2) . 2_655 ?
K2_4 N2_6 K2_4 111.69(11) . 2_655 ?
K3_4 N2_6 K2_4 82.99(8) . 2_655 ?
C1_6 C2_6 H2A_6 109.5 . . ?
C1_6 C2_6 H2B_6 109.5 . . ?
H2A_6 C2_6 H2B_6 109.5 . . ?
C1_6 C2_6 H2C_6 109.5 . . ?
H2A_6 C2_6 H2C_6 109.5 . . ?
H2B_6 C2_6 H2C_6 109.5 . . ?
C4_6 C3_6 C1_6 118.9(3) . . ?
C4_6 C3_6 H3_6 120.5 . . ?
C1_6 C3_6 H3_6 120.5 . . ?
N2_6 C4_6 C3_6 178.6(4) . . ?
N2_6 C4_6 K2_4 73.3(2) . 2_655 ?
C3_6 C4_6 K2_4 105.3(2) . 2_655 ?

loop_
_geom_bond_atom_site_label_1
_geom_bond_atom_site_label_2
_geom_bond_distance
_geom_bond_site_symmetry_2
_geom_bond_publ_flag
B1_1 N1_21 1.46(3) . ?
B1_1 N1_1 1.534(3) . ?
B1_1 N1_3 1.563(3) . ?
B1_1 C7_1 1.613(3) . ?
B1_1 N1_2 1.643(17) . ?
N1_1 N2_1 1.359(3) . ?
N1_1 K2_4 2.9611(19) 4_566 ?
N1_1 K1_4 3.2636(19) . ?
N1_1 H1A_1 0.8800 . ?
N2_1 C1_1 1.293(3) . ?
N2_1 K1_4 2.8862(19) . ?
N2_1 K2_4 2.982(2) 2_655 ?
N2_1 K2_4 3.184(2) 4_566 ?
C1_1 C2_1 1.452(3) . ?
C1_1 K2_4 3.504(3) 2_655 ?
C1_1 K1_4 3.510(3) . ?
C1_1 H1_1 0.9500 . ?
C2_1 C7_1 1.398(3) . ?
C2_1 C3_1 1.407(3) . ?
C2_1 K3_4 3.346(2) 3_666 ?
C3_1 C4_1 1.384(4) . ?
C3_1 K3_4 3.402(3) 3_666 ?
C3_1 H3_1 0.9500 . ?
C4_1 C5_1 1.386(4) . ?
C4_1 K3_4 3.459(3) 3_666 ?
C4_1 H4_1 0.9500 . ?
C5_1 C6_1 1.389(4) . ?
C5_1 K3_4 3.444(3) 3_666 ?
C5_1 H5_1 0.9500 . ?
C6_1 C7_1 1.397(3) . ?
C6_1 K3_4 3.367(3) 3_666 ?
C6_1 H6_1 0.9500 . ?
C7_1 K3_4 3.330(2) 3_666 ?
B1_2 N1_2 1.43(3) . ?
B1_2 O1_4 1.46(3) . ?
B1_2 C7_2 1.52(2) . ?
N1_2 N2_2 1.40(3) . ?
N2_2 C1_2 1.278(19) . ?
N2_2 K2_4 2.817(14) 4_566 ?
N2_2 K3_4 3.153(14) 3_666 ?
C1_2 C2_2 1.442(11) . ?
C1_2 K2_4 3.305(8) 4_566 ?
C1_2 H1_2 0.9500 . ?
C2_2 C7_2 1.364(18) . ?
C2_2 C3_2 1.413(9) . ?
C3_2 C4_2 1.375(8) . ?
C3_2 H3_2 0.9500 . ?
C4_2 C5_2 1.410(9) . ?
C4_2 H4_2 0.9500 . ?
C5_2 C6_2 1.37(2) . ?
C5_2 H5_2 0.9500 . ?
C6_2 C7_2 1.40(2) . ?
C6_2 H6_2 0.9500 . ?
B1_21 O1_4 1.39(3) . ?
B1_21 N1_21 1.45(4) . ?
B1_21 C7_21 1.53(3) . ?
N1_21 N2_21 1.37(4) . ?
N2_21 C1_21 1.34(3) . ?
N2_21 K3_4 2.98(2) 3_666 ?
N2_21 K2_4 3.009(18) 4_566 ?
C1_21 C2_21 1.422(16) . ?
C1_21 K3_4 3.455(12) 3_666 ?
C1_21 H1_21 0.9500 . ?
C2_21 C3_21 1.405(13) . ?
C2_21 C7_21 1.48(3) . ?
C3_21 C4_21 1.351(12) . ?
C3_21 H3_21 0.9500 . ?
C4_21 C5_21 1.380(13) . ?
C4_21 H4_21 0.9500 . ?
C5_21 C6_21 1.36(3) . ?
C5_21 H5_21 0.9500 . ?
C6_21 C7_21 1.45(3) . ?
C6_21 H6_21 0.9500 . ?
B1_3 O1_4 1.410(3) . ?
B1_3 N1_3 1.432(3) . ?
B1_3 C7_3 1.545(4) . ?
N1_3 N2_3 1.378(3) . ?
N2_3 C1_3 1.301(3) . ?
N2_3 K1_4 2.843(2) . ?
C1_3 C2_3 1.439(4) . ?
C1_3 K1_4 3.326(3) . ?
C1_3 H1_3 0.9500 . ?
C2_3 C7_3 1.395(4) . ?
C2_3 C3_3 1.411(4) . ?
C3_3 C4_3 1.379(4) . ?
C3_3 H3_3 0.9500 . ?
C4_3 C5_3 1.392(5) . ?
C4_3 H4_3 0.9500 . ?
C5_3 C6_3 1.373(4) . ?
C5_3 H5_3 0.9500 . ?
C6_3 C7_3 1.412(4) . ?
C6_3 H6_3 0.9500 . ?
K1_4 N1_6 2.882(3) . ?
K1_4 N1_6 2.882(3) 2_655 ?
K2_4 N2_6 2.830(3) . ?
K2_4 N1_6 2.840(3) 2_655 ?
K2_4 N1_5 2.992(7) . ?
K2_4 N2_6 3.299(3) 2_655 ?
K2_4 C4_6 3.440(3) 2_655 ?
K3_4 N2_6 2.854(3) . ?
K3_4 N2_6 2.854(3) 2_655 ?
N1_5 C1_5 1.289(12) . ?
C1_5 C2_5 1.470(12) . ?
C2_5 H2A_5 0.9800 . ?
C2_5 H2B_5 0.9800 . ?
C2_5 H2C_5 0.9800 . ?
N1_6 C1_6 1.285(4) . ?
C1_6 C3_6 1.430(5) . ?
C1_6 C2_6 1.506(4) . ?
N2_6 C4_6 1.154(4) . ?
C2_6 H2A_6 0.9800 . ?
C2_6 H2B_6 0.9800 . ?
C2_6 H2C_6 0.9800 . ?
C3_6 C4_6 1.375(5) . ?
C3_6 H3_6 0.9500 . ?

loop_
_geom_torsion_atom_site_label_1
_geom_torsion_atom_site_label_2
_geom_torsion_atom_site_label_3
_geom_torsion_atom_site_label_4
_geom_torsion
_geom_torsion_site_symmetry_1
_geom_torsion_site_symmetry_2
_geom_torsion_site_symmetry_3
_geom_torsion_site_symmetry_4
_geom_torsion_publ_flag
N1_21 B1_1 N1_1 N2_1 137.8(12) . . . . ?
N1_3 B1_1 N1_1 N2_1 -104.7(2) . . . . ?
C7_1 B1_1 N1_1 N2_1 18.4(3) . . . . ?
N1_2 B1_1 N1_1 N2_1 140.2(8) . . . . ?
N1_21 B1_1 N1_1 K2_4 32.0(12) . . . 4_566 ?
N1_3 B1_1 N1_1 K2_4 149.43(14) . . . 4_566 ?
C7_1 B1_1 N1_1 K2_4 -87.45(18) . . . 4_566 ?
N1_2 B1_1 N1_1 K2_4 34.3(8) . . . 4_566 ?
N1_21 B1_1 N1_1 K1_4 -151.2(12) . . . . ?
N1_3 B1_1 N1_1 K1_4 -33.8(2) . . . . ?
C7_1 B1_1 N1_1 K1_4 89.33(17) . . . . ?
N1_2 B1_1 N1_1 K1_4 -148.9(8) . . . . ?
B1_1 N1_1 N2_1 C1_1 -14.9(3) . . . . ?
K2_4 N1_1 N2_1 C1_1 104.2(2) 4_566 . . . ?
K1_4 N1_1 N2_1 C1_1 -112.6(2) . . . . ?
B1_1 N1_1 N2_1 K1_4 97.7(2) . . . . ?
K2_4 N1_1 N2_1 K1_4 -143.16(6) 4_566 . . . ?
B1_1 N1_1 N2_1 K2_4 177.77(16) . . . 2_655 ?
K2_4 N1_1 N2_1 K2_4 -63.09(18) 4_566 . . 2_655 ?
K1_4 N1_1 N2_1 K2_4 80.07(17) . . . 2_655 ?
B1_1 N1_1 N2_1 K2_4 -119.1(2) . . . 4_566 ?
K1_4 N1_1 N2_1 K2_4 143.16(6) . . . 4_566 ?
N1_1 N2_1 C1_1 C2_1 0.4(4) . . . . ?
K1_4 N2_1 C1_1 C2_1 -103.8(2) . . . . ?
K2_4 N2_1 C1_1 C2_1 171.8(2) 2_655 . . . ?
K2_4 N2_1 C1_1 C2_1 76.6(3) 4_566 . . . ?
N1_1 N2_1 C1_1 K2_4 -171.4(2) . . . 2_655 ?
K1_4 N2_1 C1_1 K2_4 84.39(9) . . . 2_655 ?
K2_4 N2_1 C1_1 K2_4 -95.12(12) 4_566 . . 2_655 ?
N1_1 N2_1 C1_1 K1_4 104.3(2) . . . . ?
K2_4 N2_1 C1_1 K1_4 -84.39(9) 2_655 . . . ?
K2_4 N2_1 C1_1 K1_4 -179.51(17) 4_566 . . . ?
N2_1 C1_1 C2_1 C7_1 7.2(4) . . . . ?
K1_4 C1_1 C2_1 C7_1 -55.4(3) . . . . ?
N2_1 C1_1 C2_1 C3_1 -171.6(2) . . . . ?
K1_4 C1_1 C2_1 C3_1 125.9(2) . . . . ?
N2_1 C1_1 C2_1 K3_4 -80.1(3) . . . 3_666 ?
K1_4 C1_1 C2_1 K3_4 -142.67(10) . . . 3_666 ?
C7_1 C2_1 C3_1 C4_1 1.2(4) . . . . ?
C1_1 C2_1 C3_1 C4_1 179.9(2) . . . . ?
K3_4 C2_1 C3_1 C4_1 69.9(2) 3_666 . . . ?
C7_1 C2_1 C3_1 K3_4 -68.7(2) . . . 3_666 ?
C1_1 C2_1 C3_1 K3_4 110.0(2) . . . 3_666 ?
C2_1 C3_1 C4_1 C5_1 -0.1(4) . . . . ?
K3_4 C3_1 C4_1 C5_1 67.2(3) 3_666 . . . ?
C2_1 C3_1 C4_1 K3_4 -67.3(2) . . . 3_666 ?
C3_1 C4_1 C5_1 C6_1 -0.7(4) . . . . ?
K3_4 C4_1 C5_1 C6_1 65.6(3) 3_666 . . . ?
C3_1 C4_1 C5_1 K3_4 -66.2(2) . . . 3_666 ?
C4_1 C5_1 C6_1 C7_1 0.4(4) . . . . ?
K3_4 C5_1 C6_1 C7_1 68.0(2) 3_666 . . . ?
C4_1 C5_1 C6_1 K3_4 -67.6(3) . . . 3_666 ?
C5_1 C6_1 C7_1 C2_1 0.7(4) . . . . ?
K3_4 C6_1 C7_1 C2_1 71.2(2) 3_666 . . . ?
C5_1 C6_1 C7_1 B1_1 -178.2(2) . . . . ?
K3_4 C6_1 C7_1 B1_1 -107.7(2) 3_666 . . . ?
C5_1 C6_1 C7_1 K3_4 -70.5(3) . . . 3_666 ?
C3_1 C2_1 C7_1 C6_1 -1.4(4) . . . . ?
C1_1 C2_1 C7_1 C6_1 179.9(2) . . . . ?
K3_4 C2_1 C7_1 C6_1 -71.7(2) 3_666 . . . ?
C3_1 C2_1 C7_1 B1_1 177.5(2) . . . . ?
C1_1 C2_1 C7_1 B1_1 -1.2(3) . . . . ?
K3_4 C2_1 C7_1 B1_1 107.2(2) 3_666 . . . ?
C3_1 C2_1 C7_1 K3_4 70.3(2) . . . 3_666 ?
C1_1 C2_1 C7_1 K3_4 -108.4(2) . . . 3_666 ?
N1_21 B1_1 C7_1 C6_1 49.3(14) . . . . ?
N1_1 B1_1 C7_1 C6_1 169.5(2) . . . . ?
N1_3 B1_1 C7_1 C6_1 -68.7(3) . . . . ?
N1_2 B1_1 C7_1 C6_1 49.8(10) . . . . ?
N1_21 B1_1 C7_1 C2_1 -129.5(14) . . . . ?
N1_1 B1_1 C7_1 C2_1 -9.3(3) . . . . ?
N1_3 B1_1 C7_1 C2_1 112.5(2) . . . . ?
N1_2 B1_1 C7_1 C2_1 -129.0(9) . . . . ?
N1_21 B1_1 C7_1 K3_4 -41.0(14) . . . 3_666 ?
N1_1 B1_1 C7_1 K3_4 79.14(18) . . . 3_666 ?
N1_3 B1_1 C7_1 K3_4 -159.01(14) . . . 3_666 ?
N1_2 B1_1 C7_1 K3_4 -40.5(9) . . . 3_666 ?
O1_4 B1_2 N1_2 N2_2 -176.1(19) . . . . ?
C7_2 B1_2 N1_2 N2_2 8(3) . . . . ?
O1_4 B1_2 N1_2 B1_1 3(3) . . . . ?
C7_2 B1_2 N1_2 B1_1 -173.4(19) . . . . ?
N1_1 B1_1 N1_2 N2_2 -56.0(16) . . . . ?
N1_3 B1_1 N1_2 N2_2 -174.6(13) . . . . ?
C7_1 B1_1 N1_2 N2_2 62.5(17) . . . . ?
N1_1 B1_1 N1_2 B1_2 125(2) . . . . ?
N1_3 B1_1 N1_2 B1_2 6(3) . . . . ?
C7_1 B1_1 N1_2 B1_2 -116(2) . . . . ?
B1_2 N1_2 N2_2 C1_2 -6(3) . . . . ?
B1_1 N1_2 N2_2 C1_2 175.3(12) . . . . ?
B1_2 N1_2 N2_2 K2_4 -129(2) . . . 4_566 ?
B1_1 N1_2 N2_2 K2_4 52.3(17) . . . 4_566 ?
B1_2 N1_2 N2_2 K3_4 126(2) . . . 3_666 ?
B1_1 N1_2 N2_2 K3_4 -53(2) . . . 3_666 ?
N1_2 N2_2 C1_2 C2_2 -3.2(19) . . . . ?
K2_4 N2_2 C1_2 C2_2 128.8(7) 4_566 . . . ?
K3_4 N2_2 C1_2 C2_2 -142.0(7) 3_666 . . . ?
N1_2 N2_2 C1_2 K2_4 -132.1(17) . . . 4_566 ?
K3_4 N2_2 C1_2 K2_4 89.1(6) 3_666 . . 4_566 ?
N2_2 C1_2 C2_2 C7_2 10.0(15) . . . . ?
K2_4 C1_2 C2_2 C7_2 88.0(12) 4_566 . . . ?
N2_2 C1_2 C2_2 C3_2 -171.5(9) . . . . ?
K2_4 C1_2 C2_2 C3_2 -93.6(9) 4_566 . . . ?
C7_2 C2_2 C3_2 C4_2 -2.7(13) . . . . ?
C1_2 C2_2 C3_2 C4_2 178.8(7) . . . . ?
C2_2 C3_2 C4_2 C5_2 2.2(11) . . . . ?
C3_2 C4_2 C5_2 C6_2 -2.7(12) . . . . ?
C4_2 C5_2 C6_2 C7_2 3.5(15) . . . . ?
C3_2 C2_2 C7_2 C6_2 4(2) . . . . ?
C1_2 C2_2 C7_2 C6_2 -177.8(12) . . . . ?
C3_2 C2_2 C7_2 B1_2 174.5(15) . . . . ?
C1_2 C2_2 C7_2 B1_2 -7(2) . . . . ?
C5_2 C6_2 C7_2 C2_2 -4(2) . . . . ?
C5_2 C6_2 C7_2 B1_2 -174.5(17) . . . . ?
N1_2 B1_2 C7_2 C2_2 -1(3) . . . . ?
O1_4 B1_2 C7_2 C2_2 -177(2) . . . . ?
N1_2 B1_2 C7_2 C6_2 169.7(19) . . . . ?
O1_4 B1_2 C7_2 C6_2 -6(4) . . . . ?
O1_4 B1_21 N1_21 N2_21 -166(3) . . . . ?
C7_21 B1_21 N1_21 N2_21 8(5) . . . . ?
O1_4 B1_21 N1_21 B1_1 10(5) . . . . ?
C7_21 B1_21 N1_21 B1_1 -176(3) . . . . ?
N1_1 B1_1 N1_21 N2_21 -63(2) . . . . ?
N1_3 B1_1 N1_21 N2_21 176.6(19) . . . . ?
C7_1 B1_1 N1_21 N2_21 55(3) . . . . ?
N1_1 B1_1 N1_21 B1_21 120(3) . . . . ?
N1_3 B1_1 N1_21 B1_21 0(3) . . . . ?
C7_1 B1_1 N1_21 B1_21 -122(3) . . . . ?
B1_21 N1_21 N2_21 C1_21 -2(4) . . . . ?
B1_1 N1_21 N2_21 C1_21 -178.5(17) . . . . ?
B1_21 N1_21 N2_21 K3_4 134(2) . . . 3_666 ?
B1_1 N1_21 N2_21 K3_4 -43(3) . . . 3_666 ?
B1_21 N1_21 N2_21 K2_4 -125(3) . . . 4_566 ?
B1_1 N1_21 N2_21 K2_4 58(2) . . . 4_566 ?
N1_21 N2_21 C1_21 C2_21 -3(2) . . . . ?
K3_4 N2_21 C1_21 C2_21 -148.7(9) 3_666 . . . ?
K2_4 N2_21 C1_21 C2_21 122.9(10) 4_566 . . . ?
N1_21 N2_21 C1_21 K3_4 146(2) . . . 3_666 ?
K2_4 N2_21 C1_21 K3_4 -88.3(8) 4_566 . . 3_666 ?
N2_21 C1_21 C2_21 C3_21 -175.9(12) . . . . ?
K3_4 C1_21 C2_21 C3_21 89.4(19) 3_666 . . . ?
N2_21 C1_21 C2_21 C7_21 0.4(18) . . . . ?
K3_4 C1_21 C2_21 C7_21 -94(2) 3_666 . . . ?
C1_21 C2_21 C3_21 C4_21 179.2(10) . . . . ?
C7_21 C2_21 C3_21 C4_21 3.1(18) . . . . ?
C2_21 C3_21 C4_21 C5_21 0.0(16) . . . . ?
C3_21 C4_21 C5_21 C6_21 -0.6(18) . . . . ?
C4_21 C5_21 C6_21 C7_21 -2(2) . . . . ?
C5_21 C6_21 C7_21 C2_21 5(3) . . . . ?
C5_21 C6_21 C7_21 B1_21 176(3) . . . . ?
C3_21 C2_21 C7_21 C6_21 -5(2) . . . . ?
C1_21 C2_21 C7_21 C6_21 178.6(13) . . . . ?
C3_21 C2_21 C7_21 B1_21 -178(2) . . . . ?
C1_21 C2_21 C7_21 B1_21 5(3) . . . . ?
O1_4 B1_21 C7_21 C6_21 -7(5) . . . . ?
N1_21 B1_21 C7_21 C6_21 179(3) . . . . ?
O1_4 B1_21 C7_21 C2_21 164(2) . . . . ?
N1_21 B1_21 C7_21 C2_21 -10(4) . . . . ?
O1_4 B1_3 N1_3 N2_3 -169.7(2) . . . . ?
C7_3 B1_3 N1_3 N2_3 7.9(3) . . . . ?
O1_4 B1_3 N1_3 B1_1 12.6(3) . . . . ?
C7_3 B1_3 N1_3 B1_1 -169.8(2) . . . . ?
N1_21 B1_1 N1_3 N2_3 170.5(14) . . . . ?
N1_1 B1_1 N1_3 N2_3 50.3(2) . . . . ?
C7_1 B1_1 N1_3 N2_3 -69.5(2) . . . . ?
N1_2 B1_1 N1_3 N2_3 167.9(9) . . . . ?
N1_21 B1_1 N1_3 B1_3 -11.6(14) . . . . ?
N1_1 B1_1 N1_3 B1_3 -131.8(2) . . . . ?
C7_1 B1_1 N1_3 B1_3 108.4(3) . . . . ?
N1_2 B1_1 N1_3 B1_3 -14.2(10) . . . . ?
B1_3 N1_3 N2_3 C1_3 -1.3(3) . . . . ?
B1_1 N1_3 N2_3 C1_3 176.7(2) . . . . ?
B1_3 N1_3 N2_3 K1_4 135.12(18) . . . . ?
B1_1 N1_3 N2_3 K1_4 -46.9(2) . . . . ?
N1_3 N2_3 C1_3 C2_3 -3.9(4) . . . . ?
K1_4 N2_3 C1_3 C2_3 -151.2(2) . . . . ?
N1_3 N2_3 C1_3 K1_4 147.3(2) . . . . ?
N2_3 C1_3 C2_3 C7_3 1.5(4) . . . . ?
K1_4 C1_3 C2_3 C7_3 -88.6(5) . . . . ?
N2_3 C1_3 C2_3 C3_3 -176.4(2) . . . . ?
K1_4 C1_3 C2_3 C3_3 93.6(4) . . . . ?
C7_3 C2_3 C3_3 C4_3 -1.7(4) . . . . ?
C1_3 C2_3 C3_3 C4_3 176.1(3) . . . . ?
C2_3 C3_3 C4_3 C5_3 -1.0(4) . . . . ?
C3_3 C4_3 C5_3 C6_3 1.8(5) . . . . ?
C4_3 C5_3 C6_3 C7_3 0.0(4) . . . . ?
C3_3 C2_3 C7_3 C6_3 3.4(4) . . . . ?
C1_3 C2_3 C7_3 C6_3 -174.4(2) . . . . ?
C3_3 C2_3 C7_3 B1_3 -176.8(2) . . . . ?
C1_3 C2_3 C7_3 B1_3 5.4(3) . . . . ?
C5_3 C6_3 C7_3 C2_3 -2.6(4) . . . . ?
C5_3 C6_3 C7_3 B1_3 177.7(2) . . . . ?
O1_4 B1_3 C7_3 C2_3 167.7(2) . . . . ?
N1_3 B1_3 C7_3 C2_3 -9.8(3) . . . . ?
O1_4 B1_3 C7_3 C6_3 -12.5(4) . . . . ?
N1_3 B1_3 C7_3 C6_3 170.0(2) . . . . ?
N1_21 B1_21 O1_4 B1_3 -10(4) . . . . ?
C7_21 B1_21 O1_4 B1_3 176.0(19) . . . . ?
N1_3 B1_3 O1_4 B1_21 -0.9(19) . . . . ?
C7_3 B1_3 O1_4 B1_21 -178.3(18) . . . . ?
N1_3 B1_3 O1_4 B1_2 -0.4(15) . . . . ?
C7_3 B1_3 O1_4 B1_2 -177.9(14) . . . . ?
N1_2 B1_2 O1_4 B1_3 -7(3) . . . . ?
C7_2 B1_2 O1_4 B1_3 169.1(17) . . . . ?
K2_4 N1_6 C1_6 C3_6 -38.4(4) 2_655 . . . ?
K1_4 N1_6 C1_6 C3_6 64.6(3) . . . . ?
K2_4 N1_6 C1_6 C2_6 142.1(2) 2_655 . . . ?
K1_4 N1_6 C1_6 C2_6 -114.9(3) . . . . ?
N1_6 C1_6 C3_6 C4_6 -0.5(4) . . . . ?
C2_6 C1_6 C3_6 C4_6 179.1(3) . . . . ?
K2_4 N2_6 C4_6 K2_4 -113.5(2) . . . 2_655 ?
K3_4 N2_6 C4_6 K2_4 72.1(5) . . . 2_655 ?
C1_6 C3_6 C4_6 K2_4 26.2(3) . . . 2_655 ?
